data_7132398
loop_
_publ_author_name
'Gridneva, Tatiana'
'Karimata, Ayumu'
'Bansal, Richa'
'Fayzullin, Robert R.'
'Vasylevskyi, Serhii'
'Bruhacs, Andrew'
'Khusnutdinova, Julia R.'

_publ_section_title
;
 Deep-red photoluminescent mechanoresponsive polymers with dynamic
 Cu<sup>I</sup>-arylamide mechanophores.
;
_journal_issue 2
_journal_name_full 'Chemical communications (Cambridge, England)'
_journal_page_first 212
_journal_page_last 215
_journal_paper_doi 10.1039/d3cc04643e
_journal_volume 60
_journal_year 2023
_chemical_formula_moiety 'C42 H56 Cu N5, 2(C4 H8 O)'
_chemical_formula_sum 'C50 H72 Cu N5 O2'
_chemical_formula_weight 838.66
_space_group_crystal_system orthorhombic
_space_group_IT_number 62
_space_group_name_Hall '-P 2ac 2n'
_space_group_name_H-M_alt 'P n m a'
_atom_sites_solution_hydrogens geom
_audit_creation_method SHELXL-2018/3
_audit_update_record
;
2023-07-20 deposited with the CCDC.	2023-11-24 downloaded from the CCDC.
;
_cell_angle_alpha 90
_cell_angle_beta 90
_cell_angle_gamma 90
_cell_formula_units_Z 4
_cell_length_a 17.1539(4)
_cell_length_b 20.3189(5)
_cell_length_c 13.4474(3)
_cell_measurement_reflns_used 20459
_cell_measurement_temperature 100(2)
_cell_measurement_theta_max 31.8880
_cell_measurement_theta_min 2.5840
_cell_volume 4687.07(19)
_computing_cell_refinement 'CrysAlisPro 1.171.42.95a (Rigaku OD, 2023)'
_computing_data_collection 'CrysAlisPro 1.171.42.95a (Rigaku OD, 2023)'
_computing_data_reduction 'CrysAlisPro 1.171.42.95a (Rigaku OD, 2023)'
_computing_molecular_graphics
;
WinGX (Farrugia, 2012); ORTEP-3 (Farrugia, 2012);
PLATON (Spek, 2009); Olex2 (Dolomanov et al., 2009)
;
_computing_publication_material
;
WinGX (Farrugia, 2012); ORTEP-3 (Farrugia, 2012);
PLATON (Spek, 2009); Olex2 (Dolomanov et al., 2009)
;
_computing_structure_refinement 'SHELXL-2018/3 (Sheldrick, 2015)'
_computing_structure_solution 'SHELXT-2018/2 (Sheldrick, 2015)'
_diffrn_ambient_temperature 100(2)
_diffrn_measured_fraction_theta_full 0.999
_diffrn_measured_fraction_theta_max 0.998
_diffrn_measurement_device_type 'Rigaku XtaLAB Pro: Kappa dual offset/far'
_diffrn_measurement_method '\w scans'
_diffrn_radiation_probe x-ray
_diffrn_radiation_type MoK\a
_diffrn_radiation_wavelength 0.71073
_diffrn_reflns_av_R_equivalents 0.0355
_diffrn_reflns_av_unetI/netI 0.0247
_diffrn_reflns_Laue_measured_fraction_full 0.999
_diffrn_reflns_Laue_measured_fraction_max 0.998
_diffrn_reflns_limit_h_max 24
_diffrn_reflns_limit_h_min -25
_diffrn_reflns_limit_k_max 26
_diffrn_reflns_limit_k_min -30
_diffrn_reflns_limit_l_max 20
_diffrn_reflns_limit_l_min -20
_diffrn_reflns_number 66690
_diffrn_reflns_point_group_measured_fraction_full 0.999
_diffrn_reflns_point_group_measured_fraction_max 0.998
_diffrn_reflns_theta_full 25.242
_diffrn_reflns_theta_max 32.059
_diffrn_reflns_theta_min 2.578
_diffrn_source 'microfocus sealed X-ray tube'
_exptl_absorpt_coefficient_mu 0.509
_exptl_absorpt_correction_T_max 1.000
_exptl_absorpt_correction_T_min 0.485
_exptl_absorpt_correction_type gaussian
_exptl_absorpt_process_details
;
CrysAlisPro 1.171.42.95a (Rigaku Oxford Diffraction, 2023).
Numerical absorption correction based on gaussian integration over
a multifaceted crystal model. Empirical absorption correction using
spherical harmonics, frame scaling and detector area scaling,
implemented in SCALE3 ABSPACK scaling algorithm.
;
_exptl_crystal_colour orange
_exptl_crystal_density_diffrn 1.188
_exptl_crystal_description prism
_exptl_crystal_F_000 1808
_exptl_crystal_recrystallization_method THF/pentane
_exptl_crystal_size_max 0.319
_exptl_crystal_size_mid 0.163
_exptl_crystal_size_min 0.129
_refine_diff_density_max 2.186
_refine_diff_density_min -0.670
_refine_diff_density_rms 0.093
_refine_ls_extinction_method none
_refine_ls_goodness_of_fit_ref 1.072
_refine_ls_hydrogen_treatment constr
_refine_ls_matrix_type full
_refine_ls_number_parameters 379
_refine_ls_number_reflns 8366
_refine_ls_number_restraints 462
_refine_ls_restrained_S_all 1.052
_refine_ls_R_factor_all 0.0771
_refine_ls_R_factor_gt 0.0660
_refine_ls_shift/su_max 0.001
_refine_ls_shift/su_mean 0.000
_refine_ls_structure_factor_coef Fsqd
_refine_ls_weighting_details 'w=1/[\s^2^(Fo^2^)+(0.0929P)^2^+4.8807P] where P=(Fo^2^+2Fc^2^)/3'
_refine_ls_weighting_scheme calc
_refine_ls_wR_factor_gt 0.1807
_refine_ls_wR_factor_ref 0.1880
_reflns_Friedel_coverage 0.000
_reflns_number_gt 7005
_reflns_number_total 8366
_reflns_threshold_expression 'I > 2\s(I)'
_cod_data_source_file d3cc04643e5.cif
_cod_data_source_block rjk1557
_cod_depositor_comments 'Adding full bibliography for 7132392--7132402.cif.'
_cod_original_cell_volume 4687.1(2)
_cod_database_code 7132398
_shelx_shelxl_version_number 2018/3
_shelx_space_group_comment
;
The symmetry employed for this shelxl refinement is uniquely defined
by the following loop, which should always be used as a source of
symmetry information in preference to the above space-group names.
They are only intended as comments.
;
_shelx_estimated_absorpt_t_min 0.855
_shelx_estimated_absorpt_t_max 0.937

loop_
_space_group_symop_operation_xyz
'x, y, z'
'-x+1/2, -y, z+1/2'
'-x, y+1/2, -z'
'x+1/2, -y+1/2, -z+1/2'
'-x, -y, -z'
'x-1/2, y, -z-1/2'
'x, -y-1/2, z'
'-x-1/2, y-1/2, z-1/2'

loop_
_atom_site_label
_atom_site_type_symbol
_atom_site_fract_x
_atom_site_fract_y
_atom_site_fract_z
_atom_site_U_iso_or_equiv
_atom_site_adp_type
_atom_site_occupancy
_atom_site_site_symmetry_order
_atom_site_calc_flag
_atom_site_refinement_flags_posn
_atom_site_refinement_flags_adp
_atom_site_refinement_flags_occupancy
_atom_site_disorder_assembly
_atom_site_disorder_group
Cu1 Cu 0.38253(2) 0.250000 0.63450(3) 0.02864(11) Uani 1 2 d S T P . .
N1 N 0.2829(3) 0.1889(2) 0.6330(3) 0.0169(8) Uani 0.5 1 d D U P A -1
C11 C 0.28037(19) 0.20948(17) 0.8142(2) 0.0211(6) Uani 0.5 1 d D U P A -1
H11A H 0.239341 0.235312 0.848176 0.025 Uiso 0.5 1 calc R U P A -1
H11B H 0.295452 0.173050 0.859108 0.025 Uiso 0.5 1 calc R U P A -1
C12 C 0.2460(2) 0.18017(19) 0.7205(3) 0.0167(6) Uani 0.5 1 d D U P A -1
C13 C 0.1748(2) 0.1473(2) 0.7261(5) 0.0178(9) Uani 0.5 1 d D U P A -1
H13 H 0.150096 0.140646 0.788502 0.021 Uiso 0.5 1 calc R U P A -1
C14 C 0.1405(5) 0.1246(4) 0.6393(6) 0.0248(6) Uani 0.5 1 d D U P A -1
H14 H 0.092491 0.101259 0.641971 0.030 Uiso 0.5 1 calc R U P A -1
C15 C 0.1765(5) 0.1360(8) 0.5489(6) 0.0193(15) Uani 0.5 1 d D U P A -1
H15 H 0.153506 0.121376 0.488499 0.023 Uiso 0.5 1 calc R U P A -1
C16 C 0.2472(7) 0.1693(9) 0.5488(4) 0.0205(18) Uani 0.5 1 d D U P A -1
C17 C 0.2864(7) 0.1880(8) 0.4524(7) 0.0271(5) Uani 0.5 1 d D U P A -1
H17A H 0.342559 0.195987 0.464249 0.033 Uiso 0.5 1 calc R U P A -1
H17B H 0.281426 0.151443 0.404107 0.033 Uiso 0.5 1 calc R U P A -1
N2 N 0.3002(3) 0.3235(2) 0.6269(3) 0.0195(9) Uani 0.5 1 d D U P A -1
C21 C 0.3239(2) 0.32202(17) 0.8036(3) 0.0251(7) Uani 0.5 1 d D U P A -1
H21A H 0.370281 0.350987 0.801145 0.030 Uiso 0.5 1 calc R U P A -1
H21B H 0.296291 0.330351 0.866962 0.030 Uiso 0.5 1 calc R U P A -1
C22 C 0.2706(2) 0.33774(19) 0.7172(3) 0.0197(7) Uani 0.5 1 d D U P A -1
C23 C 0.1959(3) 0.3625(3) 0.7306(5) 0.0216(10) Uani 0.5 1 d D U P A -1
H23 H 0.176544 0.371819 0.795285 0.026 Uiso 0.5 1 calc R U P A -1
C24 C 0.1503(5) 0.3734(4) 0.6468(6) 0.0248(6) Uani 0.5 1 d D U P A -1
H24 H 0.100446 0.393300 0.652591 0.030 Uiso 0.5 1 calc R U P A -1
C25 C 0.1789(7) 0.3545(8) 0.5545(6) 0.027(2) Uani 0.5 1 d D U P A -1
H25 H 0.147031 0.358492 0.497076 0.032 Uiso 0.5 1 calc R U P A -1
C26 C 0.2542(7) 0.3299(9) 0.5463(5) 0.0235(18) Uani 0.5 1 d D U P A -1
C27 C 0.2878(7) 0.3082(8) 0.4479(7) 0.0271(5) Uani 0.5 1 d D U P A -1
H27A H 0.280816 0.343714 0.398295 0.033 Uiso 0.5 1 calc R U P A -1
H27B H 0.344398 0.300169 0.455561 0.033 Uiso 0.5 1 calc R U P A -1
N3 N 0.34884(13) 0.2523(3) 0.79927(19) 0.0192(4) Uani 0.5 1 d D U P A -1
N4 N 0.24979(18) 0.2478(8) 0.41174(19) 0.0291(7) Uani 0.5 1 d D U P A -1
C31 C 0.41425(19) 0.23624(16) 0.8703(3) 0.0277(10) Uani 0.5 1 d D U P A -1
C32 C 0.3894(2) 0.2416(5) 0.9795(3) 0.0273(18) Uani 0.5 1 d D U P A -1
H32A H 0.371755 0.286562 0.993304 0.041 Uiso 0.5 1 calc R U P A -1
H32B H 0.433764 0.230983 1.022510 0.041 Uiso 0.5 1 calc R U P A -1
H32C H 0.346738 0.210687 0.992540 0.041 Uiso 0.5 1 calc R U P A -1
C33 C 0.4420(3) 0.1655(2) 0.8478(4) 0.0385(10) Uani 0.5 1 d D U P A -1
H33A H 0.397181 0.135569 0.848977 0.058 Uiso 0.5 1 calc R U P A -1
H33B H 0.479890 0.151810 0.898263 0.058 Uiso 0.5 1 calc R U P A -1
H33C H 0.466428 0.164221 0.782003 0.058 Uiso 0.5 1 calc R U P A -1
C34 C 0.4832(2) 0.2829(3) 0.8518(4) 0.0418(11) Uani 0.5 1 d D U P A -1
H34A H 0.494308 0.284848 0.780336 0.063 Uiso 0.5 1 calc R U P A -1
H34B H 0.529240 0.266673 0.887214 0.063 Uiso 0.5 1 calc R U P A -1
H34C H 0.469995 0.327052 0.875909 0.063 Uiso 0.5 1 calc R U P A -1
C41 C 0.2319(2) 0.2514(7) 0.3017(2) 0.0446(10) Uani 0.5 1 d D U P A -1
C42 C 0.1755(8) 0.1944(8) 0.2783(17) 0.051(3) Uani 0.5 1 d D U P A -1
H42A H 0.203474 0.152456 0.282837 0.076 Uiso 0.5 1 calc R U P A -1
H42B H 0.154735 0.199827 0.210907 0.076 Uiso 0.5 1 calc R U P A -1
H42C H 0.132487 0.194732 0.326224 0.076 Uiso 0.5 1 calc R U P A -1
C43 C 0.3060(3) 0.2447(10) 0.2395(3) 0.049(2) Uani 0.5 1 d D U P A -1
H43A H 0.343122 0.279152 0.258710 0.073 Uiso 0.5 1 calc R U P A -1
H43B H 0.293069 0.249408 0.168898 0.073 Uiso 0.5 1 calc R U P A -1
H43C H 0.329437 0.201408 0.251057 0.073 Uiso 0.5 1 calc R U P A -1
C44 C 0.1911(10) 0.3168(8) 0.2777(18) 0.068(4) Uani 0.5 1 d D U P A -1
H44A H 0.148078 0.323819 0.324563 0.103 Uiso 0.5 1 calc R U P A -1
H44B H 0.170553 0.315384 0.209767 0.103 Uiso 0.5 1 calc R U P A -1
H44C H 0.228556 0.353021 0.283618 0.103 Uiso 0.5 1 calc R U P A -1
N5 N 0.48645(12) 0.250000 0.58357(17) 0.0212(4) Uani 1 2 d S T P A .
C501 C 0.53192(9) 0.19634(8) 0.56016(12) 0.0174(3) Uani 1 1 d . . . . .
C502 C 0.51320(10) 0.12930(8) 0.57049(14) 0.0230(3) Uani 1 1 d . . . . .
H502 H 0.463904 0.116268 0.595980 0.028 Uiso 1 1 calc R U . . .
C503 C 0.56788(11) 0.08261(8) 0.54286(14) 0.0227(3) Uani 1 1 d . . . . .
H503 H 0.554875 0.037374 0.549422 0.027 Uiso 1 1 calc R U . . .
C504 C 0.64256(10) 0.09950(7) 0.50512(13) 0.0180(3) Uani 1 1 d . . . . .
C505 C 0.66066(9) 0.16606(7) 0.49479(12) 0.0156(3) Uani 1 1 d . . . . .
H505 H 0.710082 0.178712 0.469287 0.019 Uiso 1 1 calc R U . . .
C506 C 0.60622(8) 0.21454(7) 0.52187(11) 0.0140(3) Uani 1 1 d . . . . .
C507 C 0.69979(11) 0.04415(8) 0.47947(14) 0.0229(3) Uani 1 1 d . . . . .
C508 C 0.71519(16) 0.00194(10) 0.57240(18) 0.0375(5) Uani 1 1 d . . . . .
H50A H 0.734517 0.030050 0.626248 0.056 Uiso 1 1 calc R U . . .
H50B H 0.754238 -0.031731 0.556855 0.056 Uiso 1 1 calc R U . . .
H50C H 0.666637 -0.019380 0.593287 0.056 Uiso 1 1 calc R U . . .
C509 C 0.77864(12) 0.06955(10) 0.44304(18) 0.0328(4) Uani 1 1 d . . . . .
H50D H 0.771233 0.095251 0.382096 0.049 Uiso 1 1 calc R U . . .
H50E H 0.813136 0.032198 0.429302 0.049 Uiso 1 1 calc R U . . .
H50F H 0.802100 0.097491 0.494350 0.049 Uiso 1 1 calc R U . . .
C510 C 0.66533(14) 0.00065(10) 0.39712(18) 0.0346(4) Uani 1 1 d . . . . .
H51A H 0.616297 -0.018791 0.420282 0.052 Uiso 1 1 calc R U . . .
H51B H 0.702279 -0.034485 0.380652 0.052 Uiso 1 1 calc R U . . .
H51C H 0.655408 0.027449 0.337869 0.052 Uiso 1 1 calc R U . . .
O1 O 0.0249(2) 0.09066(19) 0.4048(2) 0.0977(11) Uani 1 1 d D . . . .
C1 C 0.0376(3) 0.0249(3) 0.3650(3) 0.0934(15) Uani 1 1 d D . . . .
H1A H 0.021805 -0.009214 0.413500 0.112 Uiso 1 1 calc R U . . .
H1B H 0.092949 0.018210 0.346977 0.112 Uiso 1 1 calc R U . . .
C2 C -0.0136(2) 0.02329(19) 0.2745(3) 0.0706(10) Uani 1 1 d D . . . .
H2A H -0.066249 0.006964 0.291594 0.085 Uiso 1 1 calc R U . . .
H2B H 0.009092 -0.005705 0.222861 0.085 Uiso 1 1 calc R U . . .
C3 C -0.0174(3) 0.0936(2) 0.2381(3) 0.0811(12) Uani 1 1 d D . . . .
H3A H -0.064783 0.101914 0.198149 0.097 Uiso 1 1 calc R U . . .
H3B H 0.029433 0.105785 0.199205 0.097 Uiso 1 1 calc R U . . .
C4 C -0.0201(2) 0.1285(2) 0.3372(3) 0.0770(12) Uani 1 1 d D . . . .
H4A H 0.001877 0.173372 0.331023 0.092 Uiso 1 1 calc R U . . .
H4B H -0.074535 0.132065 0.360893 0.092 Uiso 1 1 calc R U . . .

loop_
_atom_site_aniso_label
_atom_site_aniso_U_11
_atom_site_aniso_U_22
_atom_site_aniso_U_33
_atom_site_aniso_U_23
_atom_site_aniso_U_13
_atom_site_aniso_U_12
Cu1 0.01515(15) 0.0353(2) 0.0355(2) 0.000 0.01107(12) 0.000
N1 0.0145(19) 0.0084(18) 0.0280(16) -0.0007(12) 0.0068(12) 0.0012(13)
C11 0.0188(13) 0.0203(13) 0.0242(14) -0.0009(12) 0.0045(11) -0.0068(11)
C12 0.0151(15) 0.0121(15) 0.0230(15) -0.0007(12) 0.0035(12) 0.0010(12)
C13 0.0106(18) 0.0133(18) 0.0296(18) 0.0036(14) 0.0050(16) 0.0014(15)
C14 0.0162(19) 0.0217(8) 0.0365(13) -0.001(2) 0.0016(11) -0.0038(16)
C15 0.018(2) 0.010(4) 0.029(2) -0.0035(17) 0.0018(17) -0.0016(16)
C16 0.032(3) 0.014(4) 0.016(2) -0.001(2) 0.007(2) -0.004(3)
C17 0.0360(10) 0.0198(15) 0.0255(10) -0.002(3) 0.0089(8) 0.001(3)
N2 0.021(2) 0.0100(19) 0.0280(16) 0.0007(12) 0.0083(13) -0.0035(14)
C21 0.0279(16) 0.0167(13) 0.0306(16) -0.0049(12) -0.0010(13) -0.0020(12)
C22 0.0212(18) 0.0113(15) 0.0267(16) -0.0015(12) 0.0041(13) -0.0023(13)
C23 0.019(2) 0.019(2) 0.0267(18) -0.0039(15) 0.0076(19) -0.0055(17)
C24 0.0162(19) 0.0217(8) 0.0365(13) -0.001(2) 0.0016(11) -0.0038(16)
C25 0.036(3) 0.012(4) 0.033(3) 0.001(2) -0.006(2) -0.0018(19)
C26 0.027(3) 0.011(4) 0.033(3) -0.001(3) 0.004(2) -0.001(2)
C27 0.0360(10) 0.0198(15) 0.0255(10) -0.002(3) 0.0089(8) 0.001(3)
N3 0.0148(8) 0.0162(10) 0.0264(9) -0.001(3) 0.0037(7) -0.006(2)
N4 0.0451(14) 0.0223(19) 0.0201(10) -0.005(3) 0.0038(9) -0.003(4)
C31 0.0155(12) 0.035(3) 0.0326(15) 0.0025(13) 0.0015(11) -0.0017(11)
C32 0.0248(13) 0.028(6) 0.0289(13) -0.0005(16) -0.0028(10) -0.0052(17)
C33 0.030(2) 0.043(2) 0.043(2) 0.0027(19) 0.0044(17) 0.0161(17)
C34 0.0193(16) 0.062(3) 0.044(2) 0.009(2) -0.0032(16) -0.0161(18)
C41 0.064(2) 0.048(2) 0.0219(13) -0.007(5) 0.0036(14) -0.018(5)
C42 0.056(4) 0.065(5) 0.030(4) -0.004(4) -0.008(3) -0.017(5)
C43 0.074(3) 0.048(6) 0.0254(15) -0.009(4) 0.0186(17) -0.022(5)
C44 0.100(10) 0.079(7) 0.026(4) 0.005(4) -0.016(6) 0.011(6)
N5 0.0144(8) 0.0206(9) 0.0288(10) 0.000 0.0075(7) 0.000
C501 0.0146(6) 0.0155(6) 0.0220(7) 0.0001(5) 0.0045(5) -0.0024(5)
C502 0.0195(7) 0.0185(7) 0.0311(8) 0.0005(6) 0.0066(6) -0.0082(6)
C503 0.0256(8) 0.0127(6) 0.0300(8) 0.0000(6) 0.0024(6) -0.0065(6)
C504 0.0210(7) 0.0099(6) 0.0232(7) -0.0015(5) 0.0010(6) -0.0014(5)
C505 0.0158(6) 0.0098(6) 0.0212(7) -0.0008(5) 0.0031(5) -0.0006(5)
C506 0.0131(6) 0.0107(6) 0.0181(6) 0.0003(5) 0.0027(5) -0.0011(4)
C507 0.0283(8) 0.0099(6) 0.0306(8) -0.0031(6) 0.0006(6) 0.0013(6)
C508 0.0513(13) 0.0213(9) 0.0401(11) 0.0039(8) -0.0020(10) 0.0124(8)
C509 0.0279(9) 0.0189(8) 0.0515(12) -0.0073(8) 0.0082(8) 0.0056(7)
C510 0.0415(11) 0.0200(8) 0.0422(11) -0.0131(8) -0.0045(9) 0.0026(7)
O1 0.085(2) 0.122(3) 0.086(2) -0.052(2) -0.0096(17) -0.003(2)
C1 0.098(4) 0.109(4) 0.073(3) -0.026(3) 0.015(2) -0.003(3)
C2 0.063(2) 0.079(2) 0.070(2) -0.0211(19) 0.0146(17) -0.0186(18)
C3 0.065(2) 0.094(3) 0.084(3) -0.030(2) 0.015(2) -0.007(2)
C4 0.0514(19) 0.086(3) 0.093(3) -0.030(2) 0.0076(19) -0.0013(19)

loop_
_atom_type_symbol
_atom_type_description
_atom_type_scat_dispersion_real
_atom_type_scat_dispersion_imag
_atom_type_scat_source
C C 0.0033 0.0016 'International Tables Vol C Tables 4.2.6.8 and 6.1.1.4'
H H 0.0000 0.0000 'International Tables Vol C Tables 4.2.6.8 and 6.1.1.4'
Cu Cu 0.3201 1.2651 'International Tables Vol C Tables 4.2.6.8 and 6.1.1.4'
N N 0.0061 0.0033 'International Tables Vol C Tables 4.2.6.8 and 6.1.1.4'
O O 0.0106 0.0060 'International Tables Vol C Tables 4.2.6.8 and 6.1.1.4'

loop_
_geom_angle_atom_site_label_1
_geom_angle_atom_site_label_2
_geom_angle_atom_site_label_3
_geom_angle
_geom_angle_site_symmetry_1
_geom_angle_site_symmetry_3
_geom_angle_publ_flag
N5 Cu1 N2 128.53(12) . . ?
N5 Cu1 N1 138.73(12) . . ?
N2 Cu1 N1 82.59(19) . . ?
N5 Cu1 N3 125.62(9) . . ?
N2 Cu1 N3 81.93(17) . . ?
N1 Cu1 N3 79.47(15) . . ?
C16 N1 C12 118.7(5) . . ?
C16 N1 Cu1 123.3(4) . . ?
C12 N1 Cu1 116.7(3) . . ?
N3 C11 C12 115.4(3) . . ?
N3 C11 H11A 108.4 . . ?
C12 C11 H11A 108.4 . . ?
N3 C11 H11B 108.4 . . ?
C12 C11 H11B 108.4 . . ?
H11A C11 H11B 107.5 . . ?
N1 C12 C13 121.5(4) . . ?
N1 C12 C11 119.4(3) . . ?
C13 C12 C11 119.0(4) . . ?
C14 C13 C12 119.1(5) . . ?
C14 C13 H13 120.4 . . ?
C12 C13 H13 120.4 . . ?
C15 C14 C13 119.6(6) . . ?
C15 C14 H14 120.2 . . ?
C13 C14 H14 120.2 . . ?
C14 C15 C16 118.2(6) . . ?
C14 C15 H15 120.9 . . ?
C16 C15 H15 120.9 . . ?
N1 C16 C15 122.7(5) . . ?
N1 C16 C17 116.4(6) . . ?
C15 C16 C17 120.8(6) . . ?
N4 C17 C16 109.6(7) . . ?
N4 C17 H17A 109.7 . . ?
C16 C17 H17A 109.7 . . ?
N4 C17 H17B 109.7 . . ?
C16 C17 H17B 109.7 . . ?
H17A C17 H17B 108.2 . . ?
C26 N2 C22 119.0(5) . . ?
C26 N2 Cu1 120.8(5) . . ?
C22 N2 Cu1 111.7(3) . . ?
N3 C21 C22 110.3(3) . . ?
N3 C21 H21A 109.6 . . ?
C22 C21 H21A 109.6 . . ?
N3 C21 H21B 109.6 . . ?
C22 C21 H21B 109.6 . . ?
H21A C21 H21B 108.1 . . ?
N2 C22 C23 122.8(4) . . ?
N2 C22 C21 114.7(4) . . ?
C23 C22 C21 122.4(4) . . ?
C22 C23 C24 118.2(5) . . ?
C22 C23 H23 120.9 . . ?
C24 C23 H23 120.9 . . ?
C25 C24 C23 118.9(6) . . ?
C25 C24 H24 120.6 . . ?
C23 C24 H24 120.6 . . ?
C24 C25 C26 119.9(7) . . ?
C24 C25 H25 120.0 . . ?
C26 C25 H25 120.0 . . ?
N2 C26 C25 121.0(6) . . ?
N2 C26 C27 117.0(6) . . ?
C25 C26 C27 122.0(6) . . ?
N4 C27 C26 111.4(7) . . ?
N4 C27 H27A 109.4 . . ?
C26 C27 H27A 109.4 . . ?
N4 C27 H27B 109.4 . . ?
C26 C27 H27B 109.4 . . ?
H27A C27 H27B 108.0 . . ?
C11 N3 C21 109.2(3) . . ?
C11 N3 C31 112.2(4) . . ?
C21 N3 C31 113.4(3) . . ?
C11 N3 Cu1 108.7(2) . . ?
C21 N3 Cu1 97.5(2) . . ?
C31 N3 Cu1 114.85(19) . . ?
C27 N4 C17 112.1(3) . . ?
C27 N4 C41 111.9(9) . . ?
C17 N4 C41 119.3(9) . . ?
N3 C31 C32 112.6(3) . . ?
N3 C31 C34 109.6(3) . . ?
C32 C31 C34 109.0(4) . . ?
N3 C31 C33 107.9(4) . . ?
C32 C31 C33 109.8(4) . . ?
C34 C31 C33 107.8(3) . . ?
C31 C32 H32A 109.5 . . ?
C31 C32 H32B 109.5 . . ?
H32A C32 H32B 109.5 . . ?
C31 C32 H32C 109.5 . . ?
H32A C32 H32C 109.5 . . ?
H32B C32 H32C 109.5 . . ?
C31 C33 H33A 109.5 . . ?
C31 C33 H33B 109.5 . . ?
H33A C33 H33B 109.5 . . ?
C31 C33 H33C 109.5 . . ?
H33A C33 H33C 109.5 . . ?
H33B C33 H33C 109.5 . . ?
C31 C34 H34A 109.5 . . ?
C31 C34 H34B 109.5 . . ?
H34A C34 H34B 109.5 . . ?
C31 C34 H34C 109.5 . . ?
H34A C34 H34C 109.5 . . ?
H34B C34 H34C 109.5 . . ?
N4 C41 C43 111.3(4) . . ?
N4 C41 C44 109.8(13) . . ?
C43 C41 C44 109.9(7) . . ?
N4 C41 C42 107.0(12) . . ?
C43 C41 C42 110.1(6) . . ?
C44 C41 C42 108.7(5) . . ?
C41 C42 H42A 109.5 . . ?
C41 C42 H42B 109.5 . . ?
H42A C42 H42B 109.5 . . ?
C41 C42 H42C 109.5 . . ?
H42A C42 H42C 109.5 . . ?
H42B C42 H42C 109.5 . . ?
C41 C43 H43A 109.5 . . ?
C41 C43 H43B 109.5 . . ?
H43A C43 H43B 109.5 . . ?
C41 C43 H43C 109.5 . . ?
H43A C43 H43C 109.5 . . ?
H43B C43 H43C 109.5 . . ?
C41 C44 H44A 109.5 . . ?
C41 C44 H44B 109.5 . . ?
H44A C44 H44B 109.5 . . ?
C41 C44 H44C 109.5 . . ?
H44A C44 H44C 109.5 . . ?
H44B C44 H44C 109.5 . . ?
C501 N5 C501 104.71(18) . 7_565 ?
C501 N5 Cu1 127.64(9) . . ?
C501 N5 Cu1 127.64(9) 7_565 . ?
N5 C501 C502 127.95(15) . . ?
N5 C501 C506 112.58(14) . . ?
C502 C501 C506 119.47(14) . . ?
C503 C502 C501 118.83(15) . . ?
C503 C502 H502 120.6 . . ?
C501 C502 H502 120.6 . . ?
C502 C503 C504 122.78(15) . . ?
C502 C503 H503 118.6 . . ?
C504 C503 H503 118.6 . . ?
C505 C504 C503 118.08(14) . . ?
C505 C504 C507 123.15(15) . . ?
C503 C504 C507 118.76(14) . . ?
C504 C505 C506 120.41(14) . . ?
C504 C505 H505 119.8 . . ?
C506 C505 H505 119.8 . . ?
C505 C506 C501 120.43(13) . . ?
C505 C506 C506 134.50(8) . 7_565 ?
C501 C506 C506 105.07(8) . 7_565 ?
C509 C507 C504 113.04(14) . . ?
C509 C507 C510 107.70(17) . . ?
C504 C507 C510 109.77(16) . . ?
C509 C507 C508 107.26(18) . . ?
C504 C507 C508 109.66(16) . . ?
C510 C507 C508 109.33(16) . . ?
C507 C508 H50A 109.5 . . ?
C507 C508 H50B 109.5 . . ?
H50A C508 H50B 109.5 . . ?
C507 C508 H50C 109.5 . . ?
H50A C508 H50C 109.5 . . ?
H50B C508 H50C 109.5 . . ?
C507 C509 H50D 109.5 . . ?
C507 C509 H50E 109.5 . . ?
H50D C509 H50E 109.5 . . ?
C507 C509 H50F 109.5 . . ?
H50D C509 H50F 109.5 . . ?
H50E C509 H50F 109.5 . . ?
C507 C510 H51A 109.5 . . ?
C507 C510 H51B 109.5 . . ?
H51A C510 H51B 109.5 . . ?
C507 C510 H51C 109.5 . . ?
H51A C510 H51C 109.5 . . ?
H51B C510 H51C 109.5 . . ?
C4 O1 C1 110.1(3) . . ?
O1 C1 C2 103.4(4) . . ?
O1 C1 H1A 111.1 . . ?
C2 C1 H1A 111.1 . . ?
O1 C1 H1B 111.1 . . ?
C2 C1 H1B 111.1 . . ?
H1A C1 H1B 109.1 . . ?
C1 C2 C3 105.5(3) . . ?
C1 C2 H2A 110.6 . . ?
C3 C2 H2A 110.6 . . ?
C1 C2 H2B 110.6 . . ?
C3 C2 H2B 110.6 . . ?
H2A C2 H2B 108.8 . . ?
C2 C3 C4 99.2(3) . . ?
C2 C3 H3A 111.9 . . ?
C4 C3 H3A 111.9 . . ?
C2 C3 H3B 111.9 . . ?
C4 C3 H3B 111.9 . . ?
H3A C3 H3B 109.6 . . ?
O1 C4 C3 107.1(3) . . ?
O1 C4 H4A 110.3 . . ?
C3 C4 H4A 110.3 . . ?
O1 C4 H4B 110.3 . . ?
C3 C4 H4B 110.3 . . ?
H4A C4 H4B 108.6 . . ?

loop_
_geom_bond_atom_site_label_1
_geom_bond_atom_site_label_2
_geom_bond_distance
_geom_bond_site_symmetry_2
_geom_bond_publ_flag
Cu1 N5 1.9097(19) . ?
Cu1 N2 2.059(6) . ?
Cu1 N1 2.112(5) . ?
Cu1 N3 2.290(3) . ?
N1 C16 1.348(5) . ?
N1 C12 1.348(5) . ?
C11 N3 1.476(4) . ?
C11 C12 1.513(4) . ?
C11 H11A 0.9900 . ?
C11 H11B 0.9900 . ?
C12 C13 1.393(5) . ?
C13 C14 1.386(5) . ?
C13 H13 0.9500 . ?
C14 C15 1.384(5) . ?
C14 H14 0.9500 . ?
C15 C16 1.389(6) . ?
C15 H15 0.9500 . ?
C16 C17 1.508(5) . ?
C17 N4 1.474(6) . ?
C17 H17A 0.9900 . ?
C17 H17B 0.9900 . ?
N2 C26 1.347(6) . ?
N2 C22 1.347(5) . ?
C21 N3 1.481(6) . ?
C21 C22 1.512(5) . ?
C21 H21A 0.9900 . ?
C21 H21B 0.9900 . ?
C22 C23 1.388(5) . ?
C23 C24 1.389(6) . ?
C23 H23 0.9500 . ?
C24 C25 1.388(6) . ?
C24 H24 0.9500 . ?
C25 C26 1.390(6) . ?
C25 H25 0.9500 . ?
C26 C27 1.509(5) . ?
C27 N4 1.472(6) . ?
C27 H27A 0.9900 . ?
C27 H27B 0.9900 . ?
N3 C31 1.509(4) . ?
N4 C41 1.512(4) . ?
C31 C32 1.533(4) . ?
C31 C34 1.536(4) . ?
C31 C33 1.544(5) . ?
C32 H32A 0.9800 . ?
C32 H32B 0.9800 . ?
C32 H32C 0.9800 . ?
C33 H33A 0.9800 . ?
C33 H33B 0.9800 . ?
C33 H33C 0.9800 . ?
C34 H34A 0.9800 . ?
C34 H34B 0.9800 . ?
C34 H34C 0.9800 . ?
C41 C43 1.528(5) . ?
C41 C44 1.538(7) . ?
C41 C42 1.541(6) . ?
C42 H42A 0.9800 . ?
C42 H42B 0.9800 . ?
C42 H42C 0.9800 . ?
C43 H43A 0.9800 . ?
C43 H43B 0.9800 . ?
C43 H43C 0.9800 . ?
C44 H44A 0.9800 . ?
C44 H44B 0.9800 . ?
C44 H44C 0.9800 . ?
N5 C501 1.3771(19) . ?
N5 C501 1.3771(19) 7_565 ?
C501 C502 1.406(2) . ?
C501 C506 1.423(2) . ?
C502 C503 1.385(3) . ?
C502 H502 0.9500 . ?
C503 C504 1.420(2) . ?
C503 H503 0.9500 . ?
C504 C505 1.395(2) . ?
C504 C507 1.532(2) . ?
C505 C506 1.405(2) . ?
C505 H505 0.9500 . ?
C506 C506 1.441(3) 7_565 ?
C507 C509 1.528(3) . ?
C507 C510 1.535(3) . ?
C507 C508 1.539(3) . ?
C508 H50A 0.9800 . ?
C508 H50B 0.9800 . ?
C508 H50C 0.9800 . ?
C509 H50D 0.9800 . ?
C509 H50E 0.9800 . ?
C509 H50F 0.9800 . ?
C510 H51A 0.9800 . ?
C510 H51B 0.9800 . ?
C510 H51C 0.9800 . ?
O1 C4 1.417(5) . ?
O1 C1 1.455(5) . ?
C1 C2 1.500(5) . ?
C1 H1A 0.9900 . ?
C1 H1B 0.9900 . ?
C2 C3 1.510(5) . ?
C2 H2A 0.9900 . ?
C2 H2B 0.9900 . ?
C3 C4 1.510(5) . ?
C3 H3A 0.9900 . ?
C3 H3B 0.9900 . ?
C4 H4A 0.9900 . ?
C4 H4B 0.9900 . ?

loop_
_geom_torsion_atom_site_label_1
_geom_torsion_atom_site_label_2
_geom_torsion_atom_site_label_3
_geom_torsion_atom_site_label_4
_geom_torsion
_geom_torsion_site_symmetry_1
_geom_torsion_site_symmetry_2
_geom_torsion_site_symmetry_3
_geom_torsion_site_symmetry_4
_geom_torsion_publ_flag
C16 N1 C12 C13 4.7(11) . . . . ?
Cu1 N1 C12 C13 172.4(3) . . . . ?
C16 N1 C12 C11 -172.3(10) . . . . ?
Cu1 N1 C12 C11 -4.6(5) . . . . ?
N3 C11 C12 N1 6.5(6) . . . . ?
N3 C11 C12 C13 -170.5(4) . . . . ?
N1 C12 C13 C14 -1.6(8) . . . . ?
C11 C12 C13 C14 175.4(6) . . . . ?
C12 C13 C14 C15 -1.3(13) . . . . ?
C13 C14 C15 C16 1(2) . . . . ?
C12 N1 C16 C15 -5(2) . . . . ?
Cu1 N1 C16 C15 -171.9(13) . . . . ?
C12 N1 C16 C17 172.5(7) . . . . ?
Cu1 N1 C16 C17 5.8(15) . . . . ?
C14 C15 C16 N1 2(3) . . . . ?
C14 C15 C16 C17 -175.3(12) . . . . ?
N1 C16 C17 N4 -97.7(13) . . . . ?
C15 C16 C17 N4 80.0(18) . . . . ?
C26 N2 C22 C23 -3.9(12) . . . . ?
Cu1 N2 C22 C23 -152.1(4) . . . . ?
C26 N2 C22 C21 173.7(10) . . . . ?
Cu1 N2 C22 C21 25.6(5) . . . . ?
N3 C21 C22 N2 -54.5(5) . . . . ?
N3 C21 C22 C23 123.1(4) . . . . ?
N2 C22 C23 C24 -0.4(8) . . . . ?
C21 C22 C23 C24 -177.9(6) . . . . ?
C22 C23 C24 C25 4.7(13) . . . . ?
C23 C24 C25 C26 -5(2) . . . . ?
C22 N2 C26 C25 4(2) . . . . ?
Cu1 N2 C26 C25 149.1(13) . . . . ?
C22 N2 C26 C27 -175.1(8) . . . . ?
Cu1 N2 C26 C27 -29.9(15) . . . . ?
C24 C25 C26 N2 0(3) . . . . ?
C24 C25 C26 C27 179.4(12) . . . . ?
N2 C26 C27 N4 109.6(12) . . . . ?
C25 C26 C27 N4 -69.3(19) . . . . ?
C12 C11 N3 C21 100.5(4) . . . . ?
C12 C11 N3 C31 -132.9(3) . . . . ?
C12 C11 N3 Cu1 -4.8(4) . . . . ?
C22 C21 N3 C11 -65.5(4) . . . . ?
C22 C21 N3 C31 168.5(3) . . . . ?
C22 C21 N3 Cu1 47.3(3) . . . . ?
C26 C27 N4 C17 -86.1(8) . . . . ?
C26 C27 N4 C41 136.8(8) . . . . ?
C16 C17 N4 C27 89.8(8) . . . . ?
C16 C17 N4 C41 -136.6(8) . . . . ?
C11 N3 C31 C32 -57.9(6) . . . . ?
C21 N3 C31 C32 66.5(5) . . . . ?
Cu1 N3 C31 C32 177.4(5) . . . . ?
C11 N3 C31 C34 -179.4(3) . . . . ?
C21 N3 C31 C34 -55.0(4) . . . . ?
Cu1 N3 C31 C34 55.9(4) . . . . ?
C11 N3 C31 C33 63.5(4) . . . . ?
C21 N3 C31 C33 -172.2(3) . . . . ?
Cu1 N3 C31 C33 -61.3(4) . . . . ?
C27 N4 C41 C43 73.2(13) . . . . ?
C17 N4 C41 C43 -60.5(13) . . . . ?
C27 N4 C41 C44 -48.7(10) . . . . ?
C17 N4 C41 C44 177.7(10) . . . . ?
C27 N4 C41 C42 -166.5(9) . . . . ?
C17 N4 C41 C42 59.9(10) . . . . ?
C501 N5 C501 C502 179.56(12) 7_565 . . . ?
Cu1 N5 C501 C502 -1.7(3) . . . . ?
C501 N5 C501 C506 0.0(3) 7_565 . . . ?
Cu1 N5 C501 C506 178.76(14) . . . . ?
N5 C501 C502 C503 -179.6(2) . . . . ?
C506 C501 C502 C503 -0.1(3) . . . . ?
C501 C502 C503 C504 0.5(3) . . . . ?
C502 C503 C504 C505 -0.7(3) . . . . ?
C502 C503 C504 C507 178.25(17) . . . . ?
C503 C504 C505 C506 0.4(2) . . . . ?
C507 C504 C505 C506 -178.46(15) . . . . ?
C504 C505 C506 C501 0.0(2) . . . . ?
C504 C505 C506 C506 179.20(10) . . . 7_565 ?
N5 C501 C506 C505 179.43(16) . . . . ?
C502 C501 C506 C505 -0.2(2) . . . . ?
N5 C501 C506 C506 0.01(17) . . . 7_565 ?
C502 C501 C506 C506 -179.60(14) . . . 7_565 ?
C505 C504 C507 C509 0.8(3) . . . . ?
C503 C504 C507 C509 -178.08(17) . . . . ?
C505 C504 C507 C510 -119.44(19) . . . . ?
C503 C504 C507 C510 61.7(2) . . . . ?
C505 C504 C507 C508 120.44(19) . . . . ?
C503 C504 C507 C508 -58.5(2) . . . . ?
C4 O1 C1 C2 -8.0(5) . . . . ?
O1 C1 C2 C3 29.4(5) . . . . ?
C1 C2 C3 C4 -37.9(4) . . . . ?
C1 O1 C4 C3 -16.4(5) . . . . ?
C2 C3 C4 O1 33.1(4) . . . . ?
